data_2011926
loop_
_publ_author_name
'Schr\"oder, J\"org'
'Wenzel, Herbert'
'Stammler, Hans-Georg'
'Stammler, Anja'
'Neumann, Beate'
'Tschesche, Harald'

_publ_section_title
;
 Novel heterocyclic inhibitors of matrix metalloproteinases: three
 6<i>H</i>-1,3,4-thiadiazines
;
_journal_issue 5
_journal_name_full 'Acta Crystallographica Section C'
_journal_page_first 593
_journal_page_last 596
_journal_paper_doi 10.1107/S0108270101002372
_journal_volume 57
_journal_year 2001
_chemical_formula_moiety 'C18 H17 Cl N4 O3 S2'
_chemical_formula_sum 'C18 H17 Cl N4 O3 S2'
_chemical_formula_weight 436.93
_chemical_name_systematic
;
(2S)-N-[5-(4-chlorophenyl)-2,3-dihydro-6H-1,3,4-thiadiazin-2-ylidene]-2-
(phenylsulfonyl)amino]propanamide
;
_space_group_IT_number 18
_symmetry_cell_setting orthorhombic
_symmetry_space_group_name_Hall 'P 2 2ab'
_symmetry_space_group_name_H-M 'P 21 21 2'
_audit_creation_method SHELXL97
_cell_angle_alpha 90
_cell_angle_beta 90
_cell_angle_gamma 90
_cell_formula_units_Z 4
_cell_length_a 15.600(4)
_cell_length_b 20.764(6)
_cell_length_c 5.826(3)
_cell_measurement_reflns_used 21
_cell_measurement_temperature 173(2)
_cell_measurement_theta_max 11.3
_cell_measurement_theta_min 2.3
_cell_volume 1887.1(12)
_computing_cell_refinement P3/PC
_computing_data_collection 'P3/PC (Siemens, 1993)'
_computing_data_reduction 'SHELXTL-Plus (Sheldrick, 1990a)'
_computing_molecular_graphics 'ORTEP3 for Windows (Farrugia, 1997)'
_computing_publication_material 'SHELXL97 and PLATON (Spek, 1990)'
_computing_structure_refinement 'SHELXL97 (Sheldrick, 1997)'
_computing_structure_solution 'SHELXS97 (Sheldrick, 1990b)'
_diffrn_ambient_temperature 173(2)
_diffrn_measured_fraction_theta_full .997
_diffrn_measured_fraction_theta_max .997
_diffrn_measurement_device_type 'Siemens P2~1~'
_diffrn_measurement_method 'Wyckoff scan'
_diffrn_radiation_monochromator graphite
_diffrn_radiation_source 'normal-focus sealed tube'
_diffrn_radiation_type MoK\a
_diffrn_radiation_wavelength .71073
_diffrn_reflns_av_R_equivalents .031
_diffrn_reflns_av_sigmaI/netI .060
_diffrn_reflns_limit_h_max 21
_diffrn_reflns_limit_h_min -21
_diffrn_reflns_limit_k_max 29
_diffrn_reflns_limit_k_min -29
_diffrn_reflns_limit_l_max 8
_diffrn_reflns_limit_l_min -8
_diffrn_reflns_number 6296
_diffrn_reflns_theta_full 30.00
_diffrn_reflns_theta_max 30.00
_diffrn_reflns_theta_min 1.96
_diffrn_standards_decay_% 0
_diffrn_standards_interval_count 100
_diffrn_standards_number 3
_exptl_absorpt_coefficient_mu .453
_exptl_absorpt_correction_type none
_exptl_crystal_colour colourless
_exptl_crystal_density_diffrn 1.538
_exptl_crystal_density_method 'not measured'
_exptl_crystal_description needle
_exptl_crystal_F_000 904
_exptl_crystal_size_max 1.00
_exptl_crystal_size_mid .30
_exptl_crystal_size_min .15
_refine_diff_density_max .33
_refine_diff_density_min -.29
_refine_ls_abs_structure_details 'Flack (1983)'
_refine_ls_abs_structure_Flack -.09(9)
_refine_ls_extinction_coef .0119(13)
_refine_ls_extinction_method 'SHELXL97 (Sheldrick, 1997)'
_refine_ls_goodness_of_fit_ref 1.020
_refine_ls_hydrogen_treatment mixed
_refine_ls_matrix_type full
_refine_ls_number_parameters 263
_refine_ls_number_reflns 5491
_refine_ls_number_restraints 0
_refine_ls_restrained_S_all 1.020
_refine_ls_R_factor_all .074
_refine_ls_R_factor_gt .051
_refine_ls_shift/su_max .001
_refine_ls_shift/su_mean .000
_refine_ls_structure_factor_coef Fsqd
_refine_ls_weighting_details 'w = 1/[\s^2^(Fo^2^)+(0.0588P)^2^+0.3217P] where P=(Fo^2^+2Fc^2^)/3'
_refine_ls_weighting_scheme calc
_refine_ls_wR_factor_ref .123
_reflns_number_gt 4278
_reflns_number_total 5491
_reflns_threshold_expression I>2\s(I)
_cod_data_source_file av1070.cif
_cod_data_source_block I
_cod_original_sg_symbol_H-M P21212
_cod_database_code 2011926
_cod_database_fobs_code 2011926

loop_
_symmetry_equiv_pos_as_xyz
'x, y, z'
'-x, -y, z'
'-x+1/2, y+1/2, -z'
'x+1/2, -y+1/2, -z'

loop_
_atom_site_label
_atom_site_fract_x
_atom_site_fract_y
_atom_site_fract_z
_atom_site_U_iso_or_equiv
_atom_site_adp_type
_atom_site_calc_flag
_atom_site_refinement_flags
_atom_site_occupancy
_atom_site_disorder_assembly
_atom_site_disorder_group
_atom_site_type_symbol
Cl1 .11511(5) .02529(5) .58490(19) .0520(2) Uani d . 1 . . Cl
S1 .59765(4) .10699(4) .01091(11) .03229(18) Uani d . 1 . . S
S2 .88067(4) .24019(3) .42578(12) .02781(16) Uani d . 1 . . S
O1 .76848(13) .11095(12) -.1246(3) .0368(5) Uani d . 1 . . O
O2 .93380(13) .27590(10) .2705(4) .0366(5) Uani d . 1 . . O
O3 .89429(14) .24560(11) .6671(3) .0366(5) Uani d . 1 . . O
N1 .53506(15) .08429(12) .5034(4) .0314(5) Uani d . 1 . . N
N2 .61864(16) .10364(13) .4584(4) .0330(5) Uani d . 1 . . N
H2N .652(3) .1030(19) .567(7) .055(12) Uiso d . 1 . . H
N3 .74395(14) .10914(12) .2667(4) .0271(5) Uani d . 1 . . N
N4 .89356(15) .16405(12) .3655(4) .0286(5) Uani d . 1 . . N
H4N .865(2) .1395(15) .468(6) .028(8) Uiso d . 1 . . H
C1 .3227(2) .08555(18) .2499(7) .0446(9) Uani d . 1 . . C
H1 .3350 .1033 .1033 .054 Uiso calc R 1 . . H
C2 .2383(2) .0691(2) .3037(7) .0500(10) Uani d . 1 . . C
H2 .1938 .0753 .1947 .060 Uiso calc R 1 . . H
C3 .22054(18) .04408(14) .5135(6) .0335(7) Uani d . 1 . . C
C4 .2847(2) .03333(17) .6697(6) .0416(8) Uani d . 1 . . C
H4 .2719 .0150 .8151 .050 Uiso calc R 1 . . H
C5 .3687(2) .04931(17) .6139(5) .0380(7) Uani d . 1 . . C
H5 .4132 .0413 .7216 .046 Uiso calc R 1 . . H
C6 .38849(17) .07664(12) .4045(5) .0251(5) Uani d . 1 . . C
C7 .47799(17) .09696(12) .3512(4) .0239(5) Uani d . 1 . . C
C8 .49870(19) .13464(15) .1401(5) .0335(7) Uani d . 1 . . C
H8A .5041 .1808 .1800 .040 Uiso calc R 1 . . H
H8B .4514 .1302 .0281 .040 Uiso calc R 1 . . H
C9 .65946(17) .10633(13) .2565(5) .0239(5) Uani d . 1 . . C
C10 .79127(17) .11970(13) .0754(5) .0262(5) Uani d . 1 . . C
C11 .88237(17) .14299(14) .1261(5) .0286(6) Uani d . 1 . . C
H11 .8946 .1806 .0240 .034 Uiso calc R 1 . . H
C12 .9475(2) .08998(16) .0706(7) .0444(8) Uani d . 1 . . C
H12A 1.0056 .1057 .1025 .067 Uiso calc R 1 . . H
H12B .9430 .0783 -.0919 .067 Uiso calc R 1 . . H
H12C .9358 .0521 .1656 .067 Uiso calc R 1 . . H
C13 .77307(18) .26187(14) .3706(5) .0289(6) Uani d . 1 . . C
C14 .7503(2) .28643(17) .1605(6) .0421(8) Uani d . 1 . . C
H14 .7922 .2918 .0437 .051 Uiso calc R 1 . . H
C15 .6655(2) .30333(18) .1204(7) .0503(9) Uani d . 1 . . C
H15 .6494 .3205 -.0244 .060 Uiso calc R 1 . . H
C16 .6049(2) .29535(16) .2886(6) .0429(8) Uani d . 1 . . C
H16 .5473 .3079 .2611 .052 Uiso calc R 1 . . H
C17 .6274(2) .26935(17) .4961(7) .0445(8) Uani d . 1 . . C
H17 .5850 .2630 .6108 .053 Uiso calc R 1 . . H
C18 .7120(2) .25213(17) .5398(5) .0399(7) Uani d . 1 . . C
H18 .7277 .2340 .6835 .048 Uiso calc R 1 . . H

loop_
_atom_site_aniso_label
_atom_site_aniso_U_11
_atom_site_aniso_U_22
_atom_site_aniso_U_33
_atom_site_aniso_U_12
_atom_site_aniso_U_13
_atom_site_aniso_U_23
Cl1 .0271(4) .0570(5) .0718(6) -.0076(4) .0075(4) .0054(5)
S1 .0246(3) .0544(4) .0179(3) .0047(3) -.0008(3) -.0002(3)
S2 .0240(3) .0313(3) .0281(3) -.0085(3) -.0027(3) .0017(3)
O1 .0293(10) .0547(14) .0264(10) .0002(10) .0004(8) -.0089(10)
O2 .0315(11) .0356(12) .0428(12) -.0092(9) .0016(10) .0060(10)
O3 .0315(11) .0459(13) .0324(10) -.0093(10) -.0062(9) -.0051(10)
N1 .0264(11) .0440(14) .0238(11) -.0122(10) .0007(10) .0049(10)
N2 .0275(11) .0516(15) .0197(11) -.0161(11) -.0027(9) .0049(11)
N3 .0257(11) .0286(12) .0270(11) -.0052(9) -.0044(9) .0039(10)
N4 .0263(12) .0305(12) .0290(12) -.0044(10) -.0047(10) .0047(10)
C1 .0259(15) .070(2) .0378(17) .0028(15) -.0004(14) .0202(17)
C2 .0267(16) .070(3) .053(2) -.0002(16) -.0082(15) .0186(19)
C3 .0267(13) .0262(13) .0475(18) -.0024(10) .0081(13) -.0013(13)
C4 .0358(16) .049(2) .0401(18) -.0136(15) .0049(14) .0092(16)
C5 .0337(16) .0485(18) .0319(16) -.0090(14) -.0051(13) .0057(14)
C6 .0266(13) .0223(11) .0264(12) .0001(10) .0014(12) -.0001(10)
C7 .0291(13) .0211(12) .0213(11) .0002(10) .0018(10) .0011(10)
C8 .0268(13) .0389(16) .0348(16) .0081(12) .0064(12) .0129(13)
C9 .0273(12) .0227(12) .0217(12) -.0024(10) -.0048(10) .0017(11)
C10 .0242(12) .0265(13) .0279(12) .0037(10) -.0006(11) -.0008(12)
C11 .0232(12) .0337(14) .0289(14) .0008(11) -.0007(11) .0004(11)
C12 .0281(15) .0490(19) .056(2) .0106(13) -.0002(15) -.0101(18)
C13 .0277(13) .0245(13) .0344(15) -.0036(11) -.0032(11) -.0028(12)
C14 .0400(17) .047(2) .0390(17) .0073(15) .0030(14) .0105(16)
C15 .0460(19) .058(2) .047(2) .0183(17) -.0065(17) .0144(18)
C16 .0352(17) .0372(17) .056(2) .0038(14) -.0058(16) -.0005(15)
C17 .0278(15) .053(2) .053(2) -.0055(14) .0048(15) .0001(17)
C18 .0323(15) .0519(19) .0354(17) -.0062(13) -.0009(12) .0065(16)

loop_
_atom_type_symbol
_atom_type_description
_atom_type_scat_dispersion_real
_atom_type_scat_dispersion_imag
_atom_type_scat_source
C C .0033 .0016 'International Tables Vol C Tables 4.2.6.8 and 6.1.1.4'
H H .0000 .0000 'International Tables Vol C Tables 4.2.6.8 and 6.1.1.4'
N N .0061 .0033 'International Tables Vol C Tables 4.2.6.8 and 6.1.1.4'
O O .0106 .0060 'International Tables Vol C Tables 4.2.6.8 and 6.1.1.4'
S S .1246 .1234 'International Tables Vol C Tables 4.2.6.8 and 6.1.1.4'
Cl Cl .1484 .1585 'International Tables Vol C Tables 4.2.6.8 and 6.1.1.4'

loop_
_geom_angle_atom_site_label_1
_geom_angle_atom_site_label_2
_geom_angle_atom_site_label_3
_geom_angle
_geom_angle_publ_flag
C9 S1 C8 97.71(15) ?
O3 S2 O2 119.69(14) ?
O3 S2 N4 105.65(14) ?
O2 S2 N4 107.11(14) ?
O3 S2 C13 107.50(14) ?
O2 S2 C13 107.62(14) ?
N4 S2 C13 108.94(13) ?
C7 N1 N2 117.5(2) ?
C9 N2 N1 128.6(2) y
C9 N2 H2N 112(3) ?
N1 N2 H2N 117(3) ?
C9 N3 C10 120.9(2) ?
C11 N4 S2 118.48(19) ?
C11 N4 H4N 114(2) ?
S2 N4 H4N 110(2) ?
C6 C1 C2 121.5(3) ?
C6 C1 H1 119.2 ?
C2 C1 H1 119.2 ?
C3 C2 C1 119.3(3) ?
C3 C2 H2 120.4 ?
C1 C2 H2 120.4 ?
C2 C3 C4 120.7(3) ?
C2 C3 Cl1 119.6(3) ?
C4 C3 Cl1 119.7(3) ?
C3 C4 C5 119.6(3) ?
C3 C4 H4 120.2 ?
C5 C4 H4 120.2 ?
C6 C5 C4 121.0(3) ?
C6 C5 H5 119.5 ?
C4 C5 H5 119.5 ?
C1 C6 C5 117.8(3) ?
C1 C6 C7 121.6(3) ?
C5 C6 C7 120.6(3) ?
N1 C7 C6 116.6(2) ?
N1 C7 C8 121.7(2) ?
C6 C7 C8 121.5(2) ?
C7 C8 S1 111.14(19) ?
C7 C8 H8A 109.4 ?
S1 C8 H8A 109.4 ?
C7 C8 H8B 109.4 ?
S1 C8 H8B 109.4 ?
H8A C8 H8B 108.0 ?
N3 C9 N2 115.9(2) ?
N3 C9 S1 126.5(2) ?
N2 C9 S1 117.6(2) ?
O1 C10 N3 126.7(3) ?
O1 C10 C11 119.8(3) ?
N3 C10 C11 113.5(2) ?
N4 C11 C10 112.8(2) ?
N4 C11 C12 109.5(2) ?
C10 C11 C12 110.4(2) ?
N4 C11 H11 108.0 ?
C10 C11 H11 108.0 ?
C12 C11 H11 108.0 ?
C11 C12 H12A 109.5 ?
C11 C12 H12B 109.5 ?
H12A C12 H12B 109.5 ?
C11 C12 H12C 109.5 ?
H12A C12 H12C 109.5 ?
H12B C12 H12C 109.5 ?
C14 C13 C18 120.7(3) ?
C14 C13 S2 120.2(2) ?
C18 C13 S2 119.1(2) ?
C13 C14 C15 119.4(3) ?
C13 C14 H14 120.3 ?
C15 C14 H14 120.3 ?
C16 C15 C14 120.4(3) ?
C16 C15 H15 119.8 ?
C14 C15 H15 119.8 ?
C17 C16 C15 120.1(3) ?
C17 C16 H16 119.9 ?
C15 C16 H16 119.9 ?
C16 C17 C18 120.4(3) ?
C16 C17 H17 119.8 ?
C18 C17 H17 119.8 ?
C13 C18 C17 119.0(3) ?
C13 C18 H18 120.5 ?
C17 C18 H18 120.5 ?

loop_
_geom_bond_atom_site_label_1
_geom_bond_atom_site_label_2
_geom_bond_site_symmetry_2
_geom_bond_distance
_geom_bond_publ_flag
Cl1 C3 . 1.741(3) ?
S1 C9 . 1.726(3) y
S1 C8 . 1.811(3) ?
S2 O3 . 1.426(2) ?
S2 O2 . 1.433(2) ?
S2 N4 . 1.632(3) ?
S2 C13 . 1.767(3) ?
O1 C10 . 1.231(4) ?
N1 C7 . 1.284(4) y
N1 N2 . 1.389(3) y
N2 C9 . 1.338(3) y
N2 H2N . .82(4) ?
N3 C9 . 1.321(3) y
N3 C10 . 1.355(4) ?
N4 C11 . 1.472(4) ?
N4 H4N . .90(3) ?
C1 C6 . 1.378(4) ?
C1 C2 . 1.396(5) ?
C1 H1 . .9500 ?
C2 C3 . 1.356(5) ?
C2 H2 . .9500 ?
C3 C4 . 1.371(5) ?
C4 C5 . 1.390(4) ?
C4 H4 . .9500 ?
C5 C6 . 1.381(4) ?
C5 H5 . .9500 ?
C6 C7 . 1.491(4) ?
C7 C8 . 1.493(4) ?
C8 H8A . .9900 ?
C8 H8B . .9900 ?
C10 C11 . 1.530(4) ?
C11 C12 . 1.533(4) ?
C11 H11 . 1.0000 ?
C12 H12A . .9800 ?
C12 H12B . .9800 ?
C12 H12C . .9800 ?
C13 C14 . 1.373(4) ?
C13 C18 . 1.385(4) ?
C14 C15 . 1.388(5) ?
C14 H14 . .9500 ?
C15 C16 . 1.372(5) ?
C15 H15 . .9500 ?
C16 C17 . 1.370(5) ?
C16 H16 . .9500 ?
C17 C18 . 1.391(4) ?
C17 H17 . .9500 ?
C18 H18 . .9500 ?

loop_
_geom_hbond_atom_site_label_D
_geom_hbond_atom_site_label_H
_geom_hbond_atom_site_label_A
_geom_hbond_site_symmetry_A
_geom_hbond_distance_DH
_geom_hbond_distance_HA
_geom_hbond_distance_DA
_geom_hbond_angle_DHA
N2 H2N S1 1_556 .82(4) 2.72(4) 3.236(3) 122(3)
N2 H2N O1 1_556 .82(4) 2.56(4) 3.375(3) 173(4)
N4 H4N N3 . .90(3) 2.31(3) 2.661(3) 103(2)

loop_
_cod_related_entry_id
_cod_related_entry_database
_cod_related_entry_code
1 ChemSpider 8450226
